data_7209508
loop_
_publ_author_name
'Caballero, Antonio'
'Bennett, Sam'
'Serpell, Christopher J.'
'Beer, Paul D.'

_publ_section_title
;
 Iodo-imidazolium salts: halogen bonding in crystals and anion-templated
 pseudorotaxanes
;
_journal_issue 16
_journal_name_full CrystEngComm
_journal_page_first 3076
_journal_paper_doi 10.1039/c2ce26020d
_journal_volume 15
_journal_year 2013
_chemical_formula_moiety 'C17 H32 Br N2, Br, H2 O'
_chemical_formula_sum 'C17 H34 Br2 N2 O'
_chemical_formula_weight 442.26
_space_group_IT_number 13
_symmetry_cell_setting monoclinic
_symmetry_space_group_name_Hall '-P 2yc'
_symmetry_space_group_name_H-M 'P 1 2/c 1'
_atom_sites_solution_hydrogens difmap
_atom_sites_solution_primary other
_cell_angle_alpha 90
_cell_angle_beta 107.4219(5)
_cell_angle_gamma 90
_cell_formula_units_Z 8
_cell_length_a 18.4148(2)
_cell_length_b 8.78740(10)
_cell_length_c 27.3027(4)
_cell_measurement_reflns_used 9116
_cell_measurement_temperature 150
_cell_measurement_theta_max 27
_cell_measurement_theta_min 5
_cell_volume 4215.40(9)
_computing_cell_refinement 'DENZO/SCALEPACK (Otwinowski & Minor, 1997)'
_computing_data_collection 'COLLECT (Nonius, 2001).'
_computing_data_reduction 'DENZO/SCALEPACK (Otwinowski & Minor, 1997)'
_computing_molecular_graphics 'CAMERON (Watkin et al., 1996)'
_computing_publication_material 'CRYSTALS (Betteridge et al., 2003)'
_computing_structure_refinement 'CRYSTALS (Betteridge et al., 2003)'
_computing_structure_solution 'Superflip (Palatinus & Chapuis, 2007)'
_diffrn_ambient_temperature 150
_diffrn_measured_fraction_theta_full 0.988
_diffrn_measured_fraction_theta_max 0.984
_diffrn_measurement_device Area
_diffrn_measurement_device_type 'Nonius KappaCCD'
_diffrn_measurement_method \w
_diffrn_radiation_monochromator graphite
_diffrn_radiation_type 'Mo K\a'
_diffrn_radiation_wavelength 0.71073
_diffrn_reflns_av_R_equivalents 0.036
_diffrn_reflns_limit_h_max 23
_diffrn_reflns_limit_h_min -23
_diffrn_reflns_limit_k_max 8
_diffrn_reflns_limit_k_min -11
_diffrn_reflns_limit_l_max 35
_diffrn_reflns_limit_l_min -35
_diffrn_reflns_number 46662
_diffrn_reflns_theta_full 25.033
_diffrn_reflns_theta_max 27.509
_diffrn_reflns_theta_min 5.128
_diffrn_standards_number 0
_exptl_absorpt_coefficient_mu 3.850
_exptl_absorpt_correction_T_max 0.45
_exptl_absorpt_correction_T_min 0.31
_exptl_absorpt_correction_type multi-scan
_exptl_absorpt_process_details 'DENZO/SCALEPACK (Otwinowski & Minor, 1997)'
_exptl_crystal_colour colourless
_exptl_crystal_density_diffrn 1.394
_exptl_crystal_density_method 'not measured'
_exptl_crystal_description prism
_exptl_crystal_F_000 1824
_exptl_crystal_size_max 0.590
_exptl_crystal_size_mid 0.220
_exptl_crystal_size_min 0.210
_refine_diff_density_max 2.22
_refine_diff_density_min -0.91
_refine_ls_extinction_method None
_refine_ls_goodness_of_fit_ref 1.0066
_refine_ls_hydrogen_treatment constr
_refine_ls_matrix_type full
_refine_ls_number_parameters 480
_refine_ls_number_reflns 8668
_refine_ls_number_restraints 211
_refine_ls_R_factor_all 0.0786
_refine_ls_R_factor_gt 0.0507
_refine_ls_shift/su_max 0.0011125
_refine_ls_shift/su_mean 0.0000271
_refine_ls_structure_factor_coef Fsqd
_refine_ls_weighting_details
;
Method= Modified Sheldrick
w=1/[\s^2^(F^2^) + ( 0.03P)^2^ +18.35P]
,where P=(max(Fo^2^,0) + 2Fc^2^)/3
;
_refine_ls_weighting_scheme calc
_refine_ls_wR_factor_all 0.1048
_refine_ls_wR_factor_gt 0.0948
_refine_ls_wR_factor_ref 0.1048
_reflns_limit_h_max 22
_reflns_limit_h_min -23
_reflns_limit_k_max 11
_reflns_limit_k_min 0
_reflns_limit_l_max 35
_reflns_limit_l_min 0
_reflns_number_gt 6381
_reflns_number_total 9554
_reflns_threshold_expression I>2.0\s(I)
_oxford_diffrn_Wilson_B_factor 2.10
_oxford_diffrn_Wilson_scale 58.58
_oxford_refine_ls_r_factor_ref 0.0786
_oxford_refine_ls_scale 0.13723(5)
_oxford_reflns_number_all 8669
_oxford_reflns_threshold_expression_ref I>-3.0\s(I)
_cod_data_source_file c2ce26020d.txt
_cod_data_source_block 5-Br
_cod_depositor_comments
;
The following automatic conversions were performed:

'_atom_sites_solution_primary' value 'Other' changed to 'other'
according to /home/saulius/struct/CIF-dictionaries/cif_core.dic
dictionary named 'cif_core.dic' version 2.4.2 from 2011-04-26.

Automatic conversion script
Id: cif_fix_values 1891 2012-01-12 08:04:46Z andrius 
;
_cod_original_sg_symbol_H-M 'P 2/c '
_cod_database_code 7209508

loop_
_symmetry_equiv_pos_as_xyz
x,y,z
-x,-y,-z
x,-y,z+1/2
-x,y,-z+1/2

loop_
_atom_site_label
_atom_site_type_symbol
_atom_site_fract_x
_atom_site_fract_y
_atom_site_fract_z
_atom_site_U_iso_or_equiv
_atom_site_occupancy
_atom_site_adp_type
_atom_site_refinement_flags_posn
_atom_site_refinement_flags_adp
_atom_site_refinement_flags_occupancy
_atom_site_disorder_group
Br1 Br 0.67878(3) 0.40144(5) 0.79354(2) 0.0339 1.0000 Uani . . . .
Br2 Br 0.57270(3) 0.14469(5) 0.815664(19) 0.0255 1.0000 Uani . . . .
C3 C 0.5171(3) -0.0296(5) 0.81899(18) 0.0226 1.0000 Uani . U . .
N4 N 0.4442(2) -0.0355(5) 0.81715(15) 0.0270 1.0000 Uani . U . .
C5 C 0.4224(3) -0.1880(5) 0.81654(18) 0.0264 1.0000 Uani . U . .
C6 C 0.4848(3) -0.2729(5) 0.81811(18) 0.0248 1.0000 Uani . . . .
N7 N 0.5438(2) -0.1716(4) 0.81938(15) 0.0238 1.0000 Uani . . . .
C8 C 0.3442(3) -0.2362(6) 0.8143(2) 0.0392 1.0000 Uani . . . .
C9 C 0.4943(3) -0.4406(5) 0.8192(2) 0.0345 1.0000 Uani . . . .
C10 C 0.3952(4) 0.0984(7) 0.8176(2) 0.0501 0.660(8) Uani D U P 3
C11 C 0.3876(6) 0.1283(13) 0.8707(4) 0.0536 0.660(8) Uani D . P 3
C12 C 0.4588(6) 0.1768(13) 0.9097(4) 0.0571 0.660(8) Uani D . P 3
C13 C 0.4473(8) 0.2162(14) 0.9619(4) 0.0613 0.660(8) Uani D . P 3
C14 C 0.5187(7) 0.2699(16) 1.0014(4) 0.0669 0.660(8) Uani D . P 3
C15 C 0.5078(8) 0.3036(18) 1.0520(5) 0.0749 0.660(8) Uani D . P 3
C16 C 0.6224(3) -0.2147(6) 0.82181(19) 0.0267 1.0000 Uani . . . .
C17 C 0.6690(3) -0.2624(6) 0.87547(19) 0.0293 1.0000 Uani . . . .
C18 C 0.6897(3) -0.1334(6) 0.9145(2) 0.0352 1.0000 Uani . . . .
C19 C 0.7346(4) -0.1935(7) 0.9675(2) 0.0468 1.0000 Uani . . . .
C20 C 0.7599(5) -0.0693(7) 1.0077(2) 0.0709 1.0000 Uani . . . .
C21 C 0.7998(5) -0.1366(8) 1.0609(3) 0.0793 1.0000 Uani . . . .
C60 C 0.3952(4) 0.0984(7) 0.8176(2) 0.0501 0.340(8) Uani D U P 4
C61 C 0.4174(13) 0.178(3) 0.8703(8) 0.0526 0.340(8) Uani D . P 4
C62 C 0.3983(12) 0.079(2) 0.9118(7) 0.0547 0.340(8) Uani D . P 4
C63 C 0.4103(13) 0.165(3) 0.9631(8) 0.0591 0.340(8) Uani D . P 4
C64 C 0.4867(15) 0.223(3) 0.9913(8) 0.0632 0.340(8) Uani D . P 4
C65 C 0.4815(15) 0.307(3) 1.0386(8) 0.0702 0.340(8) Uani D . P 4
Br101 Br 0.82140(3) 0.04849(5) 0.70785(2) 0.0311 1.0000 Uani . . . .
Br102 Br 0.92630(3) 0.30733(5) 0.685660(19) 0.0250 1.0000 Uani . . . .
C103 C 0.9820(3) 0.4819(5) 0.68274(17) 0.0204 1.0000 Uani . . . .
N104 N 1.0555(2) 0.4870(4) 0.68576(15) 0.0234 1.0000 Uani . . . .
C105 C 1.0768(3) 0.6400(5) 0.68643(19) 0.0263 1.0000 Uani . . . .
C106 C 1.0143(3) 0.7247(5) 0.68332(18) 0.0232 1.0000 Uani . . . .
N107 N 0.9556(2) 0.6237(4) 0.68115(14) 0.0213 1.0000 Uani . . . .
C108 C 1.1564(3) 0.6882(6) 0.6910(2) 0.0365 1.0000 Uani . . . .
C109 C 1.0043(3) 0.8939(5) 0.6813(2) 0.0314 1.0000 Uani . . . .
C110 C 1.1043(3) 0.3553(5) 0.68335(19) 0.0281 1.0000 Uani . . . .
C111 C 1.1069(3) 0.3275(7) 0.6289(2) 0.0481 1.0000 Uani . . . .
C112 C 1.0345(4) 0.2911(8) 0.5906(2) 0.0510 1.0000 Uani . . . .
C113 C 1.0416(4) 0.2686(9) 0.5364(2) 0.0624 1.0000 Uani . . . .
C114 C 0.9670(5) 0.2311(11) 0.4982(3) 0.0825 1.0000 Uani . . . .
C115 C 0.9738(6) 0.2023(14) 0.4447(3) 0.1160 1.0000 Uani . . . .
C116 C 0.8750(2) 0.6657(5) 0.6744(2) 0.0277 1.0000 Uani . . . .
C117 C 0.8326(3) 0.7040(6) 0.6182(2) 0.0382 0.788(10) Uani D . P 1
C118 C 0.8290(5) 0.5732(8) 0.5806(2) 0.0448 0.788(10) Uani D . P 1
C119 C 0.7949(4) 0.6129(10) 0.5242(3) 0.0478 0.788(10) Uani D . P 1
C120 C 0.7111(4) 0.6419(10) 0.5068(3) 0.0579 0.788(10) Uani D . P 1
C121 C 0.6804(6) 0.6783(11) 0.4500(3) 0.0678 0.788(10) Uani D . P 1
C167 C 0.8326(3) 0.7040(6) 0.6182(2) 0.0382 0.212(10) Uani D . P 2
C168 C 0.7917(16) 0.5644(19) 0.5922(10) 0.0443 0.212(10) Uani D . P 2
C169 C 0.7382(16) 0.601(4) 0.5402(8) 0.0549 0.212(10) Uani D . P 2
C170 C 0.7730(19) 0.636(5) 0.4984(10) 0.0631 0.212(10) Uani D . P 2
C171 C 0.719(2) 0.672(5) 0.4464(13) 0.0756 0.212(10) Uani D . P 2
O201 O 0.7557(2) 0.0420(4) 0.80905(16) 0.0470 1.0000 Uani . . . .
O202 O 0.7448(2) 0.4090(4) 0.69274(17) 0.0480 1.0000 Uani . . . .
H81 H 0.3405 -0.3447 0.8124 0.0579 1.0000 Uiso R . . .
H82 H 0.3326 -0.2031 0.8444 0.0584 1.0000 Uiso R . . .
H83 H 0.3076 -0.1935 0.7848 0.0582 1.0000 Uiso R . . .
H91 H 0.5293 -0.4707 0.8014 0.0509 1.0000 Uiso R . . .
H92 H 0.5127 -0.4769 0.8536 0.0512 1.0000 Uiso R . . .
H93 H 0.4462 -0.4865 0.8031 0.0512 1.0000 Uiso R . . .
H101 H 0.4170 0.1871 0.8063 0.0569 0.660(8) Uiso DR . P 3
H102 H 0.3450 0.0793 0.7940 0.0571 0.660(8) Uiso DR . P 3
H111 H 0.3705 0.0368 0.8833 0.0598 0.660(8) Uiso DR . P 3
H112 H 0.3496 0.2071 0.8676 0.0601 0.660(8) Uiso DR . P 3
H121 H 0.4960 0.0955 0.9148 0.0630 0.660(8) Uiso DR . P 3
H122 H 0.4785 0.2658 0.8968 0.0631 0.660(8) Uiso DR . P 3
H131 H 0.4307 0.1245 0.9749 0.0670 0.660(8) Uiso DR . P 3
H132 H 0.4090 0.2948 0.9574 0.0668 0.660(8) Uiso DR . P 3
H141 H 0.5574 0.1923 1.0052 0.0709 0.660(8) Uiso DR . P 3
H142 H 0.5356 0.3636 0.9892 0.0709 0.660(8) Uiso DR . P 3
H151 H 0.5564 0.3316 1.0756 0.0941 0.660(8) Uiso DR . P 3
H152 H 0.4888 0.2131 1.0640 0.0940 0.660(8) Uiso DR . P 3
H153 H 0.4724 0.3861 1.0494 0.0937 0.660(8) Uiso DR . P 3
H161 H 0.6461 -0.1276 0.8115 0.0310 1.0000 Uiso R . . .
H162 H 0.6214 -0.2978 0.7986 0.0308 1.0000 Uiso R . . .
H171 H 0.6408 -0.3393 0.8874 0.0340 1.0000 Uiso R . . .
H172 H 0.7159 -0.3067 0.8730 0.0340 1.0000 Uiso R . . .
H181 H 0.6442 -0.0841 0.9166 0.0439 1.0000 Uiso R . . .
H182 H 0.7199 -0.0598 0.9031 0.0438 1.0000 Uiso R . . .
H191 H 0.7025 -0.2646 0.9787 0.0552 1.0000 Uiso R . . .
H192 H 0.7796 -0.2462 0.9649 0.0550 1.0000 Uiso R . . .
H201 H 0.7946 -0.0018 0.9976 0.0831 1.0000 Uiso R . . .
H202 H 0.7163 -0.0112 1.0094 0.0831 1.0000 Uiso R . . .
H211 H 0.8146 -0.0569 1.0857 0.1189 1.0000 Uiso R . . .
H212 H 0.8445 -0.1917 1.0595 0.1189 1.0000 Uiso R . . .
H213 H 0.7658 -0.2050 1.0704 0.1189 1.0000 Uiso R . . .
H601 H 0.3427 0.0651 0.8091 0.0570 0.340(8) Uiso DR . P 4
H602 H 0.4008 0.1702 0.7920 0.0569 0.340(8) Uiso DR . P 4
H611 H 0.4716 0.2000 0.8808 0.0590 0.340(8) Uiso DR . P 4
H612 H 0.3892 0.2722 0.8673 0.0590 0.340(8) Uiso DR . P 4
H621 H 0.4318 -0.0088 0.9184 0.0609 0.340(8) Uiso DR . P 4
H622 H 0.3461 0.0452 0.8988 0.0610 0.340(8) Uiso DR . P 4
H631 H 0.3969 0.0941 0.9864 0.0641 0.340(8) Uiso DR . P 4
H632 H 0.3748 0.2490 0.9559 0.0640 0.340(8) Uiso DR . P 4
H641 H 0.5235 0.1413 1.0013 0.0669 0.340(8) Uiso DR . P 4
H642 H 0.5021 0.2932 0.9687 0.0672 0.340(8) Uiso DR . P 4
H651 H 0.5260 0.3698 1.0520 0.0869 0.340(8) Uiso DR . P 4
H652 H 0.4779 0.2353 1.0644 0.0870 0.340(8) Uiso DR . P 4
H653 H 0.4370 0.3708 1.0297 0.0870 0.340(8) Uiso DR . P 4
H1081 H 1.1615 0.7956 0.6960 0.0551 1.0000 Uiso R . . .
H1082 H 1.1911 0.6388 0.7195 0.0551 1.0000 Uiso R . . .
H1083 H 1.1691 0.6614 0.6607 0.0551 1.0000 Uiso R . . .
H1091 H 0.9682 0.9233 0.6982 0.0473 1.0000 Uiso R . . .
H1092 H 1.0519 0.9418 0.6976 0.0469 1.0000 Uiso R . . .
H1093 H 0.9858 0.9260 0.6462 0.0475 1.0000 Uiso R . . .
H1101 H 1.1551 0.3755 0.7054 0.0328 1.0000 Uiso R . . .
H1102 H 1.0847 0.2652 0.6957 0.0331 1.0000 Uiso R . . .
H1111 H 1.1414 0.2430 0.6306 0.0572 1.0000 Uiso R . . .
H1112 H 1.1261 0.4186 0.6165 0.0571 1.0000 Uiso R . . .
H1121 H 1.0138 0.1987 0.6017 0.0581 1.0000 Uiso R . . .
H1122 H 0.9992 0.3757 0.5889 0.0583 1.0000 Uiso R . . .
H1131 H 1.0773 0.1860 0.5378 0.0729 1.0000 Uiso R . . .
H1132 H 1.0622 0.3606 0.5261 0.0727 1.0000 Uiso R . . .
H1141 H 0.9469 0.1397 0.5096 0.0990 1.0000 Uiso R . . .
H1142 H 0.9322 0.3153 0.4967 0.0990 1.0000 Uiso R . . .
H1151 H 0.9261 0.1659 0.4226 0.1758 1.0000 Uiso R . . .
H1152 H 1.0127 0.1275 0.4466 0.1759 1.0000 Uiso R . . .
H1153 H 0.9868 0.2958 0.4313 0.1760 1.0000 Uiso R . . .
H1171 H 0.8575 0.7912 0.6081 0.0460 0.788(10) Uiso DR . P 1
H1172 H 0.7808 0.7326 0.6164 0.0462 0.788(10) Uiso DR . P 1
H1181 H 0.8807 0.5376 0.5856 0.0550 0.788(10) Uiso DR . P 1
H1182 H 0.7993 0.4917 0.5890 0.0549 0.788(10) Uiso DR . P 1
H1191 H 0.8195 0.7046 0.5171 0.0579 0.788(10) Uiso DR . P 1
H1192 H 0.8047 0.5296 0.5035 0.0580 0.788(10) Uiso DR . P 1
H1201 H 0.7008 0.7281 0.5259 0.0689 0.788(10) Uiso DR . P 1
H1202 H 0.6848 0.5529 0.5141 0.0689 0.788(10) Uiso DR . P 1
H1211 H 0.6264 0.6935 0.4410 0.0959 0.788(10) Uiso DR . P 1
H1212 H 0.7046 0.7690 0.4426 0.0959 0.788(10) Uiso DR . P 1
H1213 H 0.6909 0.5948 0.4305 0.0958 0.788(10) Uiso DR . P 1
H1671 H 0.8686 0.7388 0.6011 0.0460 0.212(10) Uiso DR . P 2
H1672 H 0.7956 0.7837 0.6171 0.0460 0.212(10) Uiso DR . P 2
H1681 H 0.8294 0.4927 0.5879 0.0519 0.212(10) Uiso DR . P 2
H1682 H 0.7637 0.5192 0.6134 0.0520 0.212(10) Uiso DR . P 2
H1691 H 0.7081 0.6882 0.5441 0.0610 0.212(10) Uiso DR . P 2
H1692 H 0.7051 0.5137 0.5289 0.0610 0.212(10) Uiso DR . P 2
H1701 H 0.8050 0.7247 0.5097 0.0690 0.212(10) Uiso DR . P 2
H1702 H 0.8042 0.5498 0.4953 0.0690 0.212(10) Uiso DR . P 2
H1711 H 0.7489 0.7062 0.4250 0.0970 0.212(10) Uiso DR . P 2
H1712 H 0.6836 0.7496 0.4484 0.0970 0.212(10) Uiso DR . P 2
H1713 H 0.6919 0.5813 0.4318 0.0970 0.212(10) Uiso DR . P 2
H1161 H 0.8743 0.7539 0.6954 0.0327 1.0000 Uiso R . . .
H1162 H 0.8506 0.5808 0.6855 0.0332 1.0000 Uiso R . . .
H2011 H 0.7381 0.1264 0.8113 0.0699 1.0000 Uiso R . . .
H2012 H 0.7727 0.0485 0.7847 0.0697 1.0000 Uiso R . . .
H2021 H 0.7265 0.4026 0.7166 0.0708 1.0000 Uiso R . . .
H2022 H 0.7645 0.3264 0.6906 0.0711 1.0000 Uiso R . . .

loop_
_atom_site_aniso_label
_atom_site_aniso_U_11
_atom_site_aniso_U_22
_atom_site_aniso_U_33
_atom_site_aniso_U_23
_atom_site_aniso_U_13
_atom_site_aniso_U_12
Br1 0.0274(3) 0.0233(3) 0.0551(4) -0.0042(2) 0.0187(2) -0.00130(19)
Br2 0.0234(2) 0.0223(2) 0.0305(3) 0.00058(19) 0.0074(2) -0.00176(18)
C3 0.0249(19) 0.020(2) 0.023(2) -0.0013(19) 0.007(2) -0.0017(18)
N4 0.0279(17) 0.0326(17) 0.021(2) 0.0000(17) 0.0072(17) -0.0085(13)
C5 0.026(3) 0.026(2) 0.026(3) -0.002(2) 0.007(2) -0.0022(19)
C6 0.025(2) 0.022(2) 0.026(3) -0.003(2) 0.006(2) -0.0048(19)
N7 0.022(2) 0.023(2) 0.027(2) -0.0006(16) 0.0072(17) 0.0006(15)
C8 0.026(3) 0.033(3) 0.061(4) -0.007(3) 0.016(3) -0.005(2)
C9 0.032(3) 0.026(3) 0.048(3) -0.003(2) 0.015(3) -0.003(2)
C10 0.0564(9) 0.0577(13) 0.0447(15) -0.0097(12) 0.0279(11) 0.0028(9)
C11 0.0630(12) 0.0617(13) 0.0449(16) -0.0077(14) 0.0295(12) 0.0014(8)
C12 0.0675(13) 0.0654(14) 0.0463(18) -0.0068(15) 0.0289(13) 0.0013(8)
C13 0.0743(15) 0.0705(15) 0.0476(19) -0.0058(16) 0.0311(14) 0.0022(9)
C14 0.0810(16) 0.0768(16) 0.050(2) -0.0058(17) 0.0299(15) 0.0014(10)
C15 0.0918(17) 0.0880(17) 0.051(2) -0.0084(19) 0.0308(15) 0.0015(10)
C16 0.025(2) 0.027(3) 0.029(3) -0.002(2) 0.010(2) 0.0009(19)
C17 0.020(2) 0.032(3) 0.036(3) 0.000(2) 0.008(2) 0.005(2)
C18 0.039(3) 0.033(3) 0.031(3) 0.001(2) 0.006(2) 0.001(2)
C19 0.057(4) 0.040(3) 0.033(3) 0.001(3) -0.001(3) 0.008(3)
C20 0.121(7) 0.033(3) 0.038(4) -0.001(3) -0.009(4) 0.002(4)
C21 0.135(8) 0.043(4) 0.036(4) -0.003(3) -0.011(4) 0.006(4)
C60 0.0564(9) 0.0577(13) 0.0447(15) -0.0097(12) 0.0279(11) 0.0028(9)
C61 0.0592(9) 0.0611(14) 0.0454(17) -0.0106(13) 0.0280(14) 0.0015(10)
C62 0.0625(10) 0.0635(16) 0.0462(19) -0.0102(14) 0.0287(16) 0.0015(9)
C63 0.0695(13) 0.0671(17) 0.048(2) -0.0117(14) 0.0286(17) 0.0037(9)
C64 0.0746(14) 0.0708(19) 0.050(2) -0.0130(15) 0.0271(18) 0.0033(8)
C65 0.0838(14) 0.078(2) 0.053(2) -0.0183(15) 0.026(2) 0.0029(7)
Br101 0.0260(3) 0.0228(2) 0.0483(3) -0.0013(2) 0.0167(2) -0.00035(19)
Br102 0.0236(2) 0.0219(2) 0.0292(3) 0.00110(19) 0.0075(2) -0.00240(18)
C103 0.026(2) 0.018(2) 0.016(2) -0.0006(18) 0.0052(19) -0.0056(18)
N104 0.0200(19) 0.0200(19) 0.032(2) 0.0002(17) 0.0098(17) 0.0010(15)
C105 0.021(2) 0.028(3) 0.030(3) 0.000(2) 0.008(2) 0.0003(19)
C106 0.023(2) 0.024(2) 0.023(3) -0.0021(19) 0.008(2) -0.0054(19)
N107 0.0191(19) 0.022(2) 0.024(2) 0.0002(16) 0.0085(16) 0.0005(15)
C108 0.027(3) 0.030(3) 0.055(4) 0.001(3) 0.015(3) 0.000(2)
C109 0.033(3) 0.020(2) 0.044(3) -0.004(2) 0.014(2) -0.001(2)
C110 0.021(2) 0.023(2) 0.036(3) 0.003(2) 0.003(2) 0.0038(19)
C111 0.048(4) 0.052(4) 0.045(4) -0.004(3) 0.016(3) 0.019(3)
C112 0.049(4) 0.054(4) 0.055(4) -0.007(3) 0.023(3) 0.005(3)
C113 0.074(5) 0.074(5) 0.043(4) -0.009(3) 0.024(4) 0.009(4)
C114 0.097(6) 0.108(7) 0.046(5) 0.004(4) 0.026(4) 0.009(5)
C115 0.147(10) 0.155(10) 0.043(5) -0.014(6) 0.024(6) -0.007(8)
C116 0.019(2) 0.026(3) 0.039(3) -0.003(2) 0.010(2) -0.0009(19)
C117 0.035(3) 0.031(3) 0.043(3) 0.004(2) 0.003(2) 0.006(2)
C118 0.049(4) 0.036(4) 0.043(4) 0.001(3) 0.004(3) 0.007(3)
C119 0.053(4) 0.044(4) 0.039(4) -0.005(3) 0.002(4) 0.000(3)
C120 0.061(5) 0.050(4) 0.049(5) 0.006(3) -0.004(4) 0.002(3)
C121 0.075(5) 0.055(5) 0.050(5) 0.006(4) -0.017(5) 0.004(5)
C167 0.035(3) 0.031(3) 0.043(3) 0.004(2) 0.003(2) 0.006(2)
C168 0.048(8) 0.040(7) 0.037(8) 0.002(6) 0.002(6) 0.004(5)
C169 0.062(10) 0.052(8) 0.040(9) 0.001(8) -0.001(8) 0.006(6)
C170 0.073(12) 0.064(9) 0.042(11) 0.007(9) 0.003(9) 0.010(6)
C171 0.087(14) 0.079(11) 0.047(12) 0.013(11) -0.001(9) 0.009(7)
O201 0.048(2) 0.036(2) 0.068(3) 0.006(2) 0.033(2) 0.0058(18)
O202 0.048(2) 0.033(2) 0.069(3) 0.005(2) 0.027(2) 0.0048(18)

loop_
_atom_type_symbol
_atom_type_scat_dispersion_real
_atom_type_scat_dispersion_imag
_atom_type_scat_Cromer_Mann_a1
_atom_type_scat_Cromer_Mann_b1
_atom_type_scat_Cromer_Mann_a2
_atom_type_scat_Cromer_Mann_b2
_atom_type_scat_Cromer_Mann_a3
_atom_type_scat_Cromer_Mann_b3
_atom_type_scat_Cromer_Mann_a4
_atom_type_scat_Cromer_Mann_b4
_atom_type_scat_Cromer_Mann_c
_atom_type_scat_source
C 0.0033 0.0016 2.3100 20.8439 1.0200 10.2075 1.5886 0.5687 0.8650 51.6512 0.2156 'International Tables Vol C 4.2.6.8 and 6.1.1.4'
H 0.0000 0.0000 0.4930 10.5109 0.3229 26.1257 0.1402 3.1424 0.0408 57.7998 0.0030 'International Tables Vol C 4.2.6.8 and 6.1.1.4'
N 0.0061 0.0033 12.2126 0.0057 3.1322 9.8933 2.0125 28.9975 1.1663 0.5826 -11.5290 'International Tables Vol C 4.2.6.8 and 6.1.1.4'
Br -0.2901 2.4595 17.1789 2.1723 5.2358 16.5796 5.6377 0.2609 3.9851 41.4328 2.9557 'International Tables Vol C 4.2.6.8 and 6.1.1.4'
Cl 0.1484 0.1585 11.4604 0.0104 7.1964 1.1662 6.2556 18.5194 1.6455 47.7784 -9.5574 'International Tables Vol C 4.2.6.8 and 6.1.1.4'
O 0.0106 0.0060 3.0485 13.2771 2.2868 5.7011 1.5463 0.3239 0.8670 32.9089 0.2508 'International Tables Vol C 4.2.6.8 and 6.1.1.4'

loop_
_geom_angle_atom_site_label_1
_geom_angle_atom_site_label_2
_geom_angle_atom_site_label_3
_geom_angle
_geom_angle_publ_flag
C3 Br2 Br1 168.15(14) yes
Br2 C3 N4 126.5(3) yes
Br2 C3 N7 124.1(3) yes
N4 C3 N7 109.2(4) yes
C3 N4 C5 108.7(4) yes
C3 N4 C10 125.3(4) yes
C5 N4 C10 126.0(4) yes
N4 C5 C6 106.8(4) yes
N4 C5 C8 123.0(4) yes
C6 C5 C8 130.2(4) yes
C5 C6 N7 107.1(4) yes
C5 C6 C9 129.7(4) yes
N7 C6 C9 123.1(4) yes
C6 N7 C3 108.2(4) yes
C6 N7 C16 125.5(4) yes
C3 N7 C16 126.3(4) yes
C5 C8 H81 109.9 no
C5 C8 H82 110.0 no
H81 C8 H82 108.6 no
C5 C8 H83 110.6 no
H81 C8 H83 108.8 no
H82 C8 H83 108.8 no
C6 C9 H91 111.1 no
C6 C9 H92 110.8 no
H91 C9 H92 108.4 no
C6 C9 H93 108.9 no
H91 C9 H93 109.0 no
H92 C9 H93 108.6 no
N4 C10 C11 112.0(6) yes
N4 C10 H101 108.9 no
C11 C10 H101 109.3 no
N4 C10 H102 108.5 no
C11 C10 H102 108.8 no
H101 C10 H102 109.3 no
C10 C11 C12 114.8(8) yes
C10 C11 H111 109.2 no
C12 C11 H111 107.3 no
C10 C11 H112 107.9 no
C12 C11 H112 108.5 no
H111 C11 H112 108.9 no
C11 C12 C13 113.0(9) yes
C11 C12 H121 109.1 no
C13 C12 H121 108.6 no
C11 C12 H122 108.5 no
C13 C12 H122 108.9 no
H121 C12 H122 108.6 no
C12 C13 C14 113.6(9) yes
C12 C13 H131 107.4 no
C14 C13 H131 107.6 no
C12 C13 H132 109.8 no
C14 C13 H132 108.3 no
H131 C13 H132 110.1 no
C13 C14 C15 113.3(10) yes
C13 C14 H141 108.3 no
C15 C14 H141 109.9 no
C13 C14 H142 108.7 no
C15 C14 H142 107.2 no
H141 C14 H142 109.3 no
C14 C15 H151 108.3 no
C14 C15 H152 108.3 no
H151 C15 H152 110.0 no
C14 C15 H153 110.9 no
H151 C15 H153 109.2 no
H152 C15 H153 110.0 no
N7 C16 C17 112.2(4) yes
N7 C16 H161 107.8 no
C17 C16 H161 109.1 no
N7 C16 H162 109.8 no
C17 C16 H162 108.7 no
H161 C16 H162 109.3 no
C16 C17 C18 114.8(4) yes
C16 C17 H171 108.1 no
C18 C17 H171 109.4 no
C16 C17 H172 107.6 no
C18 C17 H172 107.9 no
H171 C17 H172 108.9 no
C17 C18 C19 110.8(4) yes
C17 C18 H181 109.8 no
C19 C18 H181 109.5 no
C17 C18 H182 108.7 no
C19 C18 H182 109.6 no
H181 C18 H182 108.4 no
C18 C19 C20 113.4(5) yes
C18 C19 H191 108.3 no
C20 C19 H191 108.6 no
C18 C19 H192 109.2 no
C20 C19 H192 108.2 no
H191 C19 H192 109.2 no
C19 C20 C21 111.3(5) yes
C19 C20 H201 108.6 no
C21 C20 H201 109.6 no
C19 C20 H202 109.6 no
C21 C20 H202 109.1 no
H201 C20 H202 108.7 no
C20 C21 H211 110.0 no
C20 C21 H212 109.1 no
H211 C21 H212 109.3 no
C20 C21 H213 109.3 no
H211 C21 H213 109.9 no
H212 C21 H213 109.3 no
N4 C60 C61 112.0(9) yes
N4 C60 H601 108.9 no
C61 C60 H601 109.1 no
N4 C60 H602 108.3 no
C61 C60 H602 108.8 no
H601 C60 H602 109.7 no
C60 C61 C62 111.9(16) yes
C60 C61 H611 109.3 no
C62 C61 H611 109.5 no
C60 C61 H612 108.8 no
C62 C61 H612 108.0 no
H611 C61 H612 109.3 no
C61 C62 C63 112.7(17) yes
C61 C62 H621 108.1 no
C63 C62 H621 107.9 no
C61 C62 H622 108.7 no
C63 C62 H622 109.9 no
H621 C62 H622 109.5 no
C62 C63 C64 119.8(17) yes
C62 C63 H631 106.7 no
C64 C63 H631 105.7 no
C62 C63 H632 106.4 no
C64 C63 H632 108.6 no
H631 C63 H632 109.4 no
C63 C64 C65 108.6(18) yes
C63 C64 H641 111.5 no
C65 C64 H641 109.6 no
C63 C64 H642 107.8 no
C65 C64 H642 109.6 no
H641 C64 H642 109.7 no
C64 C65 H651 109.8 no
C64 C65 H652 109.9 no
H651 C65 H652 109.6 no
C64 C65 H653 109.5 no
H651 C65 H653 109.0 no
H652 C65 H653 109.0 no
C103 Br102 Br101 168.20(14) yes
Br102 C103 N104 126.0(3) yes
Br102 C103 N107 124.9(3) yes
N104 C103 N107 108.9(4) yes
C103 N104 C105 108.0(4) yes
C103 N104 C110 126.2(4) yes
C105 N104 C110 125.5(4) yes
N104 C105 C106 107.3(4) yes
N104 C105 C108 122.5(4) yes
C106 C105 C108 130.1(4) yes
C105 C106 N107 106.8(4) yes
C105 C106 C109 129.9(4) yes
N107 C106 C109 123.3(4) yes
C106 N107 C103 109.0(4) yes
C106 N107 C116 125.7(4) yes
C103 N107 C116 125.2(4) yes
C105 C108 H1081 110.1 no
C105 C108 H1082 109.9 no
H1081 C108 H1082 108.6 no
C105 C108 H1083 110.3 no
H1081 C108 H1083 109.3 no
H1082 C108 H1083 108.5 no
C106 C109 H1091 110.3 no
C106 C109 H1092 109.6 no
H1091 C109 H1092 109.4 no
C106 C109 H1093 109.5 no
H1091 C109 H1093 108.3 no
H1092 C109 H1093 109.8 no
N104 C110 C111 111.5(4) yes
N104 C110 H1101 108.5 no
C111 C110 H1101 109.4 no
N104 C110 H1102 109.2 no
C111 C110 H1102 109.3 no
H1101 C110 H1102 109.0 no
C110 C111 C112 116.4(5) yes
C110 C111 H1111 106.8 no
C112 C111 H1111 108.1 no
C110 C111 H1112 109.2 no
C112 C111 H1112 106.1 no
H1111 C111 H1112 110.2 no
C111 C112 C113 113.2(5) yes
C111 C112 H1121 108.4 no
C113 C112 H1121 110.0 no
C111 C112 H1122 108.6 no
C113 C112 H1122 107.3 no
H1121 C112 H1122 109.2 no
C112 C113 C114 112.0(6) yes
C112 C113 H1131 108.0 no
C114 C113 H1131 109.5 no
C112 C113 H1132 108.9 no
C114 C113 H1132 109.8 no
H1131 C113 H1132 108.5 no
C113 C114 C115 112.5(7) yes
C113 C114 H1141 108.5 no
C115 C114 H1141 108.5 no
C113 C114 H1142 108.7 no
C115 C114 H1142 109.1 no
H1141 C114 H1142 109.5 no
C114 C115 H1151 109.6 no
C114 C115 H1152 109.7 no
H1151 C115 H1152 109.3 no
C114 C115 H1153 109.0 no
H1151 C115 H1153 109.4 no
H1152 C115 H1153 109.8 no
N107 C116 C117 111.6(4) yes
N107 C116 H1161 108.4 no
C117 C116 H1161 108.8 no
N107 C116 H1162 108.1 no
C117 C116 H1162 109.7 no
H1161 C116 H1162 110.1 no
C116 C117 C118 114.4(4) yes
C116 C117 H1171 108.3 no
C118 C117 H1171 109.1 no
C116 C117 H1172 107.8 no
C118 C117 H1172 108.4 no
H1171 C117 H1172 108.7 no
C117 C118 C119 115.5(6) yes
C117 C118 H1181 107.7 no
C119 C118 H1181 107.9 no
C117 C118 H1182 108.0 no
C119 C118 H1182 108.6 no
H1181 C118 H1182 109.1 no
C118 C119 C120 115.9(7) yes
C118 C119 H1191 108.4 no
C120 C119 H1191 107.1 no
C118 C119 H1192 108.9 no
C120 C119 H1192 107.2 no
H1191 C119 H1192 109.2 no
C119 C120 C121 113.3(8) yes
C119 C120 H1201 108.0 no
C121 C120 H1201 108.2 no
C119 C120 H1202 109.1 no
C121 C120 H1202 108.9 no
H1201 C120 H1202 109.2 no
C120 C121 H1211 109.4 no
C120 C121 H1212 109.6 no
H1211 C121 H1212 109.8 no
C120 C121 H1213 109.4 no
H1211 C121 H1213 109.2 no
H1212 C121 H1213 109.4 no
C116 C167 C168 109.1(10) yes
C116 C167 H1671 109.6 no
C168 C167 H1671 110.3 no
C116 C167 H1672 109.4 no
C168 C167 H1672 109.1 no
H1671 C167 H1672 109.4 no
C167 C168 C169 111.5(18) yes
C167 C168 H1681 108.3 no
C169 C168 H1681 108.4 no
C167 C168 H1682 109.4 no
C169 C168 H1682 109.6 no
H1681 C168 H1682 109.5 no
C168 C169 C170 117(3) yes
C168 C169 H1691 107.4 no
C170 C169 H1691 108.2 no
C168 C169 H1692 107.6 no
C170 C169 H1692 107.0 no
H1691 C169 H1692 109.6 no
C169 C170 C171 117(3) yes
C169 C170 H1701 106.3 no
C171 C170 H1701 107.4 no
C169 C170 H1702 107.9 no
C171 C170 H1702 108.7 no
H1701 C170 H1702 109.6 no
C170 C171 H1711 107.9 no
C170 C171 H1712 111.4 no
H1711 C171 H1712 109.2 no
C170 C171 H1713 109.6 no
H1711 C171 H1713 109.4 no
H1712 C171 H1713 109.4 no
H2011 O201 H2012 104.7 no
H2021 O202 H2022 106.9 no

loop_
_geom_bond_atom_site_label_1
_geom_bond_atom_site_label_2
_geom_bond_distance
_geom_bond_publ_flag
Br1 Br2 3.1588(7) yes
Br2 C3 1.860(4) yes
C3 N4 1.329(6) yes
C3 N7 1.340(6) yes
N4 C5 1.397(6) yes
N4 C10 1.485(7) yes
C5 C6 1.360(6) yes
C5 C8 1.485(6) yes
C6 N7 1.397(6) yes
C6 C9 1.483(7) yes
N7 C16 1.477(6) yes
C8 H81 0.956 no
C8 H82 0.955 no
C8 H83 0.959 no
C9 H91 0.952 no
C9 H92 0.955 no
C9 H93 0.953 no
C10 C11 1.521(11) yes
C10 H101 0.968 no
C10 H102 0.970 no
C11 C12 1.482(15) yes
C11 H111 0.963 no
C11 H112 0.970 no
C12 C13 1.542(14) yes
C12 H121 0.971 no
C12 H122 0.972 no
C13 C14 1.505(16) yes
C13 H131 0.966 no
C13 H132 0.968 no
C14 C15 1.485(15) yes
C14 H141 0.969 no
C14 H142 0.975 no
C15 H151 0.965 no
C15 H152 0.964 no
C15 H153 0.962 no
C16 C17 1.519(7) yes
C16 H161 0.965 no
C16 H162 0.963 no
C17 C18 1.524(7) yes
C17 H171 0.966 no
C17 H172 0.968 no
C18 C19 1.530(7) yes
C18 H181 0.960 no
C18 H182 0.964 no
C19 C20 1.518(8) yes
C19 H191 0.971 no
C19 H192 0.970 no
C20 C21 1.538(9) yes
C20 H201 0.970 no
C20 H202 0.965 no
C21 H211 0.955 no
C21 H212 0.965 no
C21 H213 0.958 no
C60 C61 1.54(2) yes
C60 H601 0.969 no
C60 H602 0.969 no
C61 C62 1.55(3) yes
C61 H611 0.971 no
C61 H612 0.969 no
C62 C63 1.55(3) yes
C62 H621 0.969 no
C62 H622 0.965 no
C63 C64 1.48(3) yes
C63 H631 0.971 no
C63 H632 0.970 no
C64 C65 1.518(10) yes
C64 H641 0.970 no
C64 H642 0.972 no
C65 H651 0.964 no
C65 H652 0.962 no
C65 H653 0.962 no
Br101 Br102 3.1579(6) yes
Br102 C103 1.860(4) yes
C103 N104 1.333(6) yes
C103 N107 1.333(6) yes
N104 C105 1.399(6) yes
N104 C110 1.478(6) yes
C105 C106 1.352(6) yes
C105 C108 1.494(6) yes
C106 N107 1.386(5) yes
C106 C109 1.497(6) yes
N107 C116 1.487(5) yes
C108 H1081 0.954 no
C108 H1082 0.952 no
C108 H1083 0.953 no
C109 H1091 0.954 no
C109 H1092 0.954 no
C109 H1093 0.958 no
C110 C111 1.521(7) yes
C110 H1101 0.966 no
C110 H1102 0.971 no
C111 C112 1.462(8) yes
C111 H1111 0.969 no
C111 H1112 0.977 no
C112 C113 1.539(8) yes
C112 H1121 0.982 no
C112 H1122 0.980 no
C113 C114 1.492(10) yes
C113 H1131 0.971 no
C113 H1132 0.969 no
C114 C115 1.524(11) yes
C114 H1141 0.974 no
C114 H1142 0.971 no
C115 H1151 0.960 no
C115 H1152 0.963 no
C115 H1153 0.959 no
C116 C117 1.536(7) yes
C116 H1161 0.966 no
C116 H1162 0.965 no
C117 C118 1.530(7) yes
C117 H1171 0.976 no
C117 H1172 0.973 no
C118 C119 1.518(8) yes
C118 H1181 0.972 no
C118 H1182 0.970 no
C119 C120 1.495(8) yes
C119 H1191 0.972 no
C119 H1192 0.974 no
C120 C121 1.515(8) yes
C120 H1201 0.971 no
C120 H1202 0.970 no
C121 H1211 0.960 no
C121 H1212 0.963 no
C121 H1213 0.960 no
C167 C168 1.501(10) yes
C167 H1671 0.970 no
C167 H1672 0.970 no
C168 C169 1.501(10) yes
C168 H1681 0.970 no
C168 H1682 0.969 no
C169 C170 1.499(10) yes
C169 H1691 0.970 no
C169 H1692 0.970 no
C170 C171 1.501(10) yes
C170 H1701 0.970 no
C170 H1702 0.970 no
C171 H1711 0.960 no
C171 H1712 0.960 no
C171 H1713 0.960 no
O201 H2011 0.819 no
O201 H2012 0.817 no
O202 H2021 0.820 no
O202 H2022 0.822 no

loop_
_geom_hbond_atom_site_label_D
_geom_hbond_atom_site_label_H
_geom_hbond_atom_site_label_A
_geom_hbond_angle_DHA
_geom_hbond_distance_DH
_geom_hbond_distance_HA
_geom_hbond_distance_DA
_geom_hbond_publ_flag
C16 H161 O201 155.68(14) 0.965 2.525 3.428(16) yes
C14 H642 C12 133(2) 0.876 1.874 2.549(16) yes
C168 H1682 O202 156.6(6) 0.969 2.490 3.401(16) yes
C116 H1162 O202 158.72(14) 0.965 2.519 3.436(16) yes
